data_7222299
loop_
_publ_author_name
'Camus, Nathalie'
'Halme, Zakaria'
'Nathalie, Le Bris'
'Bernard, H\'el\`ene'
'Beyler, Maryline'
'Platas-Iglesias, Carlos'
'Tripier, Raphael'

_publ_section_title
;
 A [Two-Steps / One Week] Synthesis of C-Functionalized Homocyclens and
 Cyclams. Application to the Preparation of Conjugable BCAs without
 Chelating Properties Alteration
;
_journal_name_full 'RSC Adv.'
_journal_paper_doi 10.1039/C5RA17133D
_journal_year 2015
_chemical_formula_moiety 'C15 H26 N4 O2'
_chemical_formula_sum 'C15 H26 N4 O2'
_chemical_formula_weight 294.4
_space_group_IT_number 14
_symmetry_cell_setting monoclinic
_symmetry_Int_Tables_number 14
_symmetry_space_group_name_Hall '-P 2yn'
_symmetry_space_group_name_H-M 'P 1 21/n 1'
_atom_sites_solution_hydrogens geom
_atom_sites_solution_primary direct
_atom_sites_solution_secondary difmap
_audit_creation_date 2012-10-15T18:04:01-00:00
_audit_creation_method 'WinGX routine CIF_UPDATE'
_audit_update_record
;
2015-07-13 deposited with the CCDC.
2015-09-25 downloaded from the CCDC.
;
_cell_angle_alpha 90
_cell_angle_beta 97.971(6)
_cell_angle_gamma 90
_cell_formula_units_Z 4
_cell_length_a 11.7908(8)
_cell_length_b 10.4516(8)
_cell_length_c 12.3326(8)
_cell_measurement_reflns_used 2384
_cell_measurement_temperature 170(2)
_cell_measurement_theta_max 31.6801
_cell_measurement_theta_min 2.9591
_cell_volume 1505.10(18)
_computing_cell_refinement
;
CrysAlis RED, Oxford Diffraction Ltd.,
Version 1.171.33.52 (release 06-11-2009 CrysAlis171 .NET)
(compiled Nov  6 2009,16:24:50)
;
_computing_data_collection
;
CrysAlis CCD, Oxford Diffraction Ltd.,
Version 1.171.33.52 (release 06-11-2009 CrysAlis171 .NET)
(compiled Nov  6 2009,16:24:50)
;
_computing_data_reduction
;
CrysAlis RED, Oxford Diffraction Ltd.,
Version 1.171.33.52 (release 06-11-2009 CrysAlis171 .NET)
(compiled Nov  6 2009,16:24:50)
;
_computing_molecular_graphics 'ORTEP3 for Windows (Farrugia, 1997)'
_computing_publication_material
;
        WinGX (Farrugia, 1999)
        PLATON (Spek, 1990-2003)
        enCIFer (Allen et al., 2004)
;
_computing_structure_refinement 'SHELXL-97 (Sheldrick, 1997)'
_computing_structure_solution 'SIR-92 (Altomare et al., 1992)'
_diffrn_ambient_temperature 170(2)
_diffrn_detector 'CCD plate'
_diffrn_detector_area_resol_mean 8.3622
_diffrn_measured_fraction_theta_full 0.999
_diffrn_measured_fraction_theta_max 0.999
_diffrn_measurement_device 'Kappa-geometry diffractometer'
_diffrn_measurement_device_type 'Xcalibur, Sapphire2, large Be window'
_diffrn_measurement_method '\w scans'
_diffrn_orient_matrix_UB_11 0.0157469091
_diffrn_orient_matrix_UB_12 -0.0375286364
_diffrn_orient_matrix_UB_13 -0.0433735937
_diffrn_orient_matrix_UB_21 0.0536520374
_diffrn_orient_matrix_UB_22 0.0315500391
_diffrn_orient_matrix_UB_23 0.0050501106
_diffrn_orient_matrix_UB_31 0.0235632541
_diffrn_orient_matrix_UB_32 -0.0467715848
_diffrn_orient_matrix_UB_33 0.038188314
_diffrn_radiation_monochromator graphite
_diffrn_radiation_probe x-ray
_diffrn_radiation_type MoK\a
_diffrn_radiation_wavelength 0.71073
_diffrn_reflns_av_R_equivalents 0.0622
_diffrn_reflns_av_unetI/netI 0.0875
_diffrn_reflns_limit_h_max 14
_diffrn_reflns_limit_h_min -14
_diffrn_reflns_limit_k_max 11
_diffrn_reflns_limit_k_min -12
_diffrn_reflns_limit_l_max 15
_diffrn_reflns_limit_l_min -14
_diffrn_reflns_number 10760
_diffrn_reflns_theta_full 25.68
_diffrn_reflns_theta_max 25.68
_diffrn_reflns_theta_min 2.97
_diffrn_source 'sealed X-ray tube'
_exptl_absorpt_coefficient_mu 0.088
_exptl_absorpt_correction_T_max 0.9956
_exptl_absorpt_correction_T_min 0.9795
_exptl_absorpt_correction_type multi-scan
_exptl_absorpt_process_details
;
CrysAlis RED, Oxford Diffraction Ltd.,
Version 1.171.33.52 (release 06-11-2009 CrysAlis171 .NET)
(compiled Nov  6 2009,16:24:50)
Empirical absorption correction using spherical harmonics,
 implemented in SCALE3 ABSPACK scaling algorithm.
;
_exptl_crystal_colour colourless
_exptl_crystal_density_diffrn 1.299
_exptl_crystal_density_method 'not measured'
_exptl_crystal_description 'rectangles, hygroscopic'
_exptl_crystal_F_000 640
_exptl_crystal_size_max 0.19
_exptl_crystal_size_mid 0.08
_exptl_crystal_size_min 0.05
_refine_diff_density_max 0.156
_refine_diff_density_min -0.162
_refine_diff_density_rms 0.036
_refine_ls_extinction_method none
_refine_ls_goodness_of_fit_ref 0.805
_refine_ls_hydrogen_treatment constr
_refine_ls_matrix_type full
_refine_ls_number_parameters 193
_refine_ls_number_reflns 2854
_refine_ls_number_restraints 0
_refine_ls_restrained_S_all 0.805
_refine_ls_R_factor_all 0.0896
_refine_ls_R_factor_gt 0.0383
_refine_ls_shift/su_max 0
_refine_ls_shift/su_mean 0
_refine_ls_structure_factor_coef Fsqd
_refine_ls_weighting_details 'calc w=1/[\s^2^(Fo^2^)+(0.0281P)^2^+0.0000P] where P=(Fo^2^+2Fc^2^)/3'
_refine_ls_weighting_scheme calc
_refine_ls_wR_factor_gt 0.0634
_refine_ls_wR_factor_ref 0.0701
_reflns_number_gt 1598
_reflns_number_total 2854
_reflns_threshold_expression >2sigma(I)
_cod_data_source_file c5ra17133d2.cif
_cod_data_source_block nc281-c
_cod_depositor_comments
;
The following automatic conversions were performed:

'_diffrn_radiation_probe' value 'X-ray' changed to 'x-ray' according
to
/usr/data/users/saulius/crontab/automatic-downloads/rss-feeds/RSC/lib/dictionaries/cif_core.dic
dictionary named 'cif_core.dic' version 2.4.2 from 2011-04-26.

Automatic conversion script
Id: cif_fix_values 3271 2015-04-21 07:52:19Z andrius 

The following automatic conversions were performed:

data name '_iucr_refine_instruction_details' was replaced with
'_iucr_refine_instructions_details' as specified in the replacement
file 'data/replacement-values/replacement_tags.lst'.

Automatic conversion script
Id: cif_correct_tags 9268 2022-04-12 08:56:07Z antanas 
;
_cod_original_sg_symbol_Hall -P2yn
_cod_original_sg_symbol_H-M P21/n
_cod_database_code 7222299

loop_
_symmetry_equiv_pos_as_xyz
'x, y, z'
'-x+1/2, y+1/2, -z+1/2'
'-x, -y, -z'
'x-1/2, -y-1/2, z-1/2'

loop_
_atom_site_label
_atom_site_type_symbol
_atom_site_fract_x
_atom_site_fract_y
_atom_site_fract_z
_atom_site_U_iso_or_equiv
_atom_site_adp_type
_atom_site_occupancy
_atom_site_symmetry_multiplicity
_atom_site_calc_flag
_atom_site_refinement_flags
C1 C 0.32580(15) 0.39849(16) 0.34974(14) 0.0217(4) Uani 1 1 d .
C2 C 0.42472(14) 0.35116(16) 0.29360(13) 0.0218(4) Uani 1 1 d .
H2 H 0.489 0.4132 0.3128 0.026 Uiso 1 1 calc R
C3 C 0.46953(14) 0.22036(16) 0.33514(13) 0.0246(4) Uani 1 1 d .
H3A H 0.4181 0.1532 0.2995 0.029 Uiso 1 1 calc R
H3B H 0.5463 0.2068 0.3132 0.029 Uiso 1 1 calc R
C4 C 0.57275(14) 0.28302(17) 0.50977(14) 0.0267(4) Uani 1 1 d .
H4A H 0.5582 0.3747 0.4929 0.032 Uiso 1 1 calc R
H4B H 0.6447 0.2585 0.4823 0.032 Uiso 1 1 calc R
C5 C 0.58601(14) 0.26345(17) 0.63204(14) 0.0269(5) Uani 1 1 d .
H5A H 0.6051 0.1731 0.6507 0.032 Uiso 1 1 calc R
H5B H 0.6478 0.3187 0.6691 0.032 Uiso 1 1 calc R
C6 C 0.46823(15) 0.29808(18) 0.78285(14) 0.0315(5) Uani 1 1 d .
H6A H 0.4945 0.3806 0.8168 0.038 Uiso 1 1 calc R
H6B H 0.5136 0.2278 0.8213 0.038 Uiso 1 1 calc R
C7 C 0.33899(15) 0.27829(18) 0.78503(13) 0.0299(5) Uani 1 1 d .
H7A H 0.3253 0.199 0.8252 0.036 Uiso 1 1 calc R
H7B H 0.3064 0.3515 0.8213 0.036 Uiso 1 1 calc R
C8 C 0.25486(15) 0.39934(16) 0.62844(13) 0.0248(4) Uani 1 1 d .
H8A H 0.3202 0.4577 0.6501 0.03 Uiso 1 1 calc R
H8B H 0.1891 0.4304 0.663 0.03 Uiso 1 1 calc R
C9 C 0.22411(14) 0.40178(17) 0.50637(13) 0.0253(4) Uani 1 1 d .
H9A H 0.1572 0.3457 0.4845 0.03 Uiso 1 1 calc R
H9B H 0.2032 0.4899 0.482 0.03 Uiso 1 1 calc R
C10 C 0.36673(13) 0.22871(15) 0.48984(13) 0.0183(4) Uani 1 1 d .
C11 C 0.38215(14) 0.21697(16) 0.61588(13) 0.0206(4) Uani 1 1 d .
C12 C 0.39516(15) 0.35418(18) 0.16908(13) 0.0293(5) Uani 1 1 d .
H12A H 0.3305 0.2951 0.1469 0.035 Uiso 1 1 calc R
H12B H 0.3697 0.4415 0.1461 0.035 Uiso 1 1 calc R
C13 C 0.49466(15) 0.31676(18) 0.11006(14) 0.0332(5) Uani 1 1 d .
H13A H 0.5133 0.2253 0.1237 0.04 Uiso 1 1 calc R
H13B H 0.4731 0.3288 0.0302 0.04 Uiso 1 1 calc R
C14 C 0.28013(14) 0.12799(15) 0.43770(13) 0.0258(5) Uani 1 1 d .
H14A H 0.2535 0.1516 0.3615 0.039 Uiso 1 1 calc R
H14B H 0.2147 0.1245 0.4787 0.039 Uiso 1 1 calc R
H14C H 0.3172 0.0439 0.4398 0.039 Uiso 1 1 calc R
C15 C 0.39804(15) 0.07487(16) 0.64729(14) 0.0270(5) Uani 1 1 d .
H15A H 0.4336 0.068 0.7238 0.041 Uiso 1 1 calc R
H15B H 0.4474 0.0338 0.5998 0.041 Uiso 1 1 calc R
H15C H 0.3233 0.0323 0.6383 0.041 Uiso 1 1 calc R
N1 N 0.32119(11) 0.35775(13) 0.45422(11) 0.0196(3) Uani 1 1 d .
N2 N 0.47768(11) 0.20608(12) 0.45405(11) 0.0197(3) Uani 1 1 d .
N3 N 0.47719(11) 0.29735(13) 0.66564(11) 0.0212(4) Uani 1 1 d .
N4 N 0.28584(11) 0.26868(13) 0.66823(11) 0.0220(4) Uani 1 1 d .
O1 O 0.25750(10) 0.47817(11) 0.30587(10) 0.0308(3) Uani 1 1 d .
O2 O 0.59231(10) 0.39307(11) 0.14746(11) 0.0403(4) Uani 1 1 d .
H2O H 0.6514 0.3472 0.1539 0.06 Uiso 1 1 calc R

loop_
_atom_site_aniso_label
_atom_site_aniso_U_11
_atom_site_aniso_U_22
_atom_site_aniso_U_33
_atom_site_aniso_U_23
_atom_site_aniso_U_13
_atom_site_aniso_U_12
C1 0.0214(10) 0.0188(10) 0.0243(11) -0.0005(8) 0.0012(8) -0.0003(8)
C2 0.0178(10) 0.0267(11) 0.0211(11) 0.0039(8) 0.0034(8) 0.0015(8)
C3 0.0232(11) 0.0269(11) 0.0251(11) 0.0011(9) 0.0085(8) 0.0037(8)
C4 0.0174(10) 0.0311(11) 0.0318(12) 0.0045(9) 0.0035(8) -0.0004(9)
C5 0.0201(10) 0.0298(11) 0.0295(12) 0.0028(9) -0.0008(8) 0.0003(9)
C6 0.0360(12) 0.0343(12) 0.0226(11) -0.0023(9) -0.0014(9) 0.0043(9)
C7 0.0362(12) 0.0336(12) 0.0201(11) -0.0018(9) 0.0042(9) 0.0033(9)
C8 0.0239(11) 0.0255(11) 0.0256(12) -0.0050(8) 0.0062(8) 0.0049(9)
C9 0.0239(11) 0.0260(11) 0.0265(11) -0.0023(8) 0.0050(8) 0.0069(8)
C10 0.0184(10) 0.0157(10) 0.0202(10) -0.0005(8) 0.0009(8) -0.0001(8)
C11 0.0190(10) 0.0192(10) 0.0240(11) -0.0020(8) 0.0041(8) 0.0003(8)
C12 0.0239(11) 0.0396(12) 0.0251(12) 0.0029(9) 0.0052(8) 0.0021(9)
C13 0.0262(12) 0.0488(14) 0.0253(12) 0.0016(9) 0.0056(9) 0.0045(10)
C14 0.0252(11) 0.0282(11) 0.0247(11) -0.0055(9) 0.0059(8) -0.0054(9)
C15 0.0337(12) 0.0252(11) 0.0235(11) 0.0038(8) 0.0082(9) 0.0004(9)
N1 0.0173(8) 0.0203(8) 0.0218(9) 0.0020(7) 0.0049(6) 0.0033(7)
N2 0.0169(8) 0.0226(8) 0.0201(9) 0.0017(7) 0.0042(6) 0.0008(7)
N3 0.0177(9) 0.0270(9) 0.0182(9) -0.0025(7) -0.0001(6) -0.0002(7)
N4 0.0249(9) 0.0244(9) 0.0172(9) -0.0014(6) 0.0052(6) 0.0028(7)
O1 0.0310(8) 0.0324(8) 0.0290(8) 0.0083(6) 0.0042(6) 0.0121(6)
O2 0.0269(8) 0.0405(9) 0.0568(10) 0.0011(7) 0.0173(7) 0.0036(7)

loop_
_atom_type_symbol
_atom_type_description
_atom_type_scat_dispersion_real
_atom_type_scat_dispersion_imag
_atom_type_scat_source
C C 0.0033 0.0016 'International Tables Vol C Tables 4.2.6.8 and 6.1.1.4'
H H 0 0 'International Tables Vol C Tables 4.2.6.8 and 6.1.1.4'
N N 0.0061 0.0033 'International Tables Vol C Tables 4.2.6.8 and 6.1.1.4'
O O 0.0106 0.006 'International Tables Vol C Tables 4.2.6.8 and 6.1.1.4'

loop_
_exptl_crystal_face_index_h
_exptl_crystal_face_index_k
_exptl_crystal_face_index_l
_exptl_crystal_face_perp_dist
1 0 1 0.03
-1 0 -1 0.02
1 0 -1 0.04
-1 0 1 0.04
0 -1 0 0.095
0 1 0 0.095
-4 1 17 0.03
8 1 1 0.03
9 4 13 0.035
1 -1 -3 0.055
-17 -1 2 0.03
-1 0 -8 0.025
-1 -2 -2 0.07
2 -1 1 0.06
1 -3 3 0.08
-3 -3 1 0.08
1 2 -1 0.085
-3 3 1 0.075

loop_
_geom_angle_atom_site_label_1
_geom_angle_atom_site_label_2
_geom_angle_atom_site_label_3
_geom_angle
O1 C1 N1 121.11(16)
O1 C1 C2 121.13(16)
N1 C1 C2 117.52(15)
C1 C2 C12 111.65(14)
C1 C2 C3 112.96(14)
C12 C2 C3 112.06(15)
C1 C2 H2 106.6
C12 C2 H2 106.6
C3 C2 H2 106.6
N2 C3 C2 113.49(14)
N2 C3 H3A 108.9
C2 C3 H3A 108.9
N2 C3 H3B 108.9
C2 C3 H3B 108.9
H3A C3 H3B 107.7
N2 C4 C5 111.08(14)
N2 C4 H4A 109.4
C5 C4 H4A 109.4
N2 C4 H4B 109.4
C5 C4 H4B 109.4
H4A C4 H4B 108
N3 C5 C4 106.27(13)
N3 C5 H5A 110.5
C4 C5 H5A 110.5
N3 C5 H5B 110.5
C4 C5 H5B 110.5
H5A C5 H5B 108.7
N3 C6 C7 102.91(13)
N3 C6 H6A 111.2
C7 C6 H6A 111.2
N3 C6 H6B 111.2
C7 C6 H6B 111.2
H6A C6 H6B 109.1
N4 C7 C6 106.02(13)
N4 C7 H7A 110.5
C6 C7 H7A 110.5
N4 C7 H7B 110.5
C6 C7 H7B 110.5
H7A C7 H7B 108.7
N4 C8 C9 111.28(14)
N4 C8 H8A 109.4
C9 C8 H8A 109.4
N4 C8 H8B 109.4
C9 C8 H8B 109.4
H8A C8 H8B 108
N1 C9 C8 109.95(14)
N1 C9 H9A 109.7
C8 C9 H9A 109.7
N1 C9 H9B 109.7
C8 C9 H9B 109.7
H9A C9 H9B 108.2
N2 C10 N1 111.01(13)
N2 C10 C14 109.46(13)
N1 C10 C14 107.64(13)
N2 C10 C11 107.86(13)
N1 C10 C11 110.77(13)
C14 C10 C11 110.11(14)
N3 C11 N4 101.30(13)
N3 C11 C15 112.85(14)
N4 C11 C15 108.40(14)
N3 C11 C10 110.63(13)
N4 C11 C10 114.74(13)
C15 C11 C10 108.84(13)
C13 C12 C2 113.19(14)
C13 C12 H12A 108.9
C2 C12 H12A 108.9
C13 C12 H12B 108.9
C2 C12 H12B 108.9
H12A C12 H12B 107.8
O2 C13 C12 110.18(15)
O2 C13 H13A 109.6
C12 C13 H13A 109.6
O2 C13 H13B 109.6
C12 C13 H13B 109.6
H13A C13 H13B 108.1
C10 C14 H14A 109.5
C10 C14 H14B 109.5
H14A C14 H14B 109.5
C10 C14 H14C 109.5
H14A C14 H14C 109.5
H14B C14 H14C 109.5
C11 C15 H15A 109.5
C11 C15 H15B 109.5
H15A C15 H15B 109.5
C11 C15 H15C 109.5
H15A C15 H15C 109.5
H15B C15 H15C 109.5
C1 N1 C9 116.93(13)
C1 N1 C10 119.93(13)
C9 N1 C10 115.20(13)
C10 N2 C3 110.49(13)
C10 N2 C4 115.35(13)
C3 N2 C4 110.63(13)
C5 N3 C6 118.20(13)
C5 N3 C11 113.39(13)
C6 N3 C11 105.11(12)
C8 N4 C11 111.13(13)
C8 N4 C7 108.02(13)
C11 N4 C7 101.55(12)
C13 O2 H2O 109.5

loop_
_geom_bond_atom_site_label_1
_geom_bond_atom_site_label_2
_geom_bond_distance
C1 O1 1.2304(19)
C1 N1 1.3653(19)
C1 C2 1.519(2)
C2 C12 1.527(2)
C2 C3 1.528(2)
C2 H2 1
C3 N2 1.4638(19)
C3 H3A 0.99
C3 H3B 0.99
C4 N2 1.470(2)
C4 C5 1.508(2)
C4 H4A 0.99
C4 H4B 0.99
C5 N3 1.4460(19)
C5 H5A 0.99
C5 H5B 0.99
C6 N3 1.464(2)
C6 C7 1.542(2)
C6 H6A 0.99
C6 H6B 0.99
C7 N4 1.492(2)
C7 H7A 0.99
C7 H7B 0.99
C8 N4 1.480(2)
C8 C9 1.499(2)
C8 H8A 0.99
C8 H8B 0.99
C9 N1 1.4628(19)
C9 H9A 0.99
C9 H9B 0.99
C10 N2 1.4567(19)
C10 N1 1.495(2)
C10 C14 1.543(2)
C10 C11 1.545(2)
C11 N3 1.465(2)
C11 N4 1.484(2)
C11 C15 1.540(2)
C12 C13 1.515(2)
C12 H12A 0.99
C12 H12B 0.99
C13 O2 1.424(2)
C13 H13A 0.99
C13 H13B 0.99
C14 H14A 0.98
C14 H14B 0.98
C14 H14C 0.98
C15 H15A 0.98
C15 H15B 0.98
C15 H15C 0.98
O2 H2O 0.84

loop_
_geom_hbond_atom_site_label_D
_geom_hbond_atom_site_label_H
_geom_hbond_atom_site_label_A
_geom_hbond_distance_DH
_geom_hbond_distance_HA
_geom_hbond_distance_DA
_geom_hbond_angle_DHA
_geom_hbond_site_symmetry_A
O2 H2O N4 0.84 1.98 2.8228(18) 177.2 4_665
